data_7033613
loop_
_publ_author_name
'Davis, Kimberley J.'
'Richardson, Christopher'
'Beck, Jennifer L.'
'Knowles, Brett M.'
'Gu\'edin, Aurore'
'Mergny, Jean-Louis'
'Willis, Anthony C.'
'Ralph, Stephen F.'

_publ_section_title
;
 Synthesis and characterisation of nickel Schiff base complexes containing
 the meso-1,2-diphenylethylenediamine moiety: selective interactions with
 a tetramolecular DNA quadruplex.
;
_journal_issue 7
_journal_name_full 'Dalton transactions (Cambridge, England : 2003)'
_journal_page_first 3136
_journal_page_last 3150
_journal_paper_doi 10.1039/c4dt02926g
_journal_volume 44
_journal_year 2015
_chemical_compound_source ' from U of Wollongong'
_chemical_formula_moiety 'C42 H48 N4 Ni O4, C2 H6 O S'
_chemical_formula_sum 'C44 H54 N4 Ni O5 S'
_chemical_formula_weight 809.71
_space_group_IT_number 15
_symmetry_cell_setting monoclinic
_symmetry_space_group_name_Hall '-C 2yc'
_symmetry_space_group_name_H-M 'C 1 2/c 1'
_atom_sites_solution_hydrogens geom
_atom_sites_solution_primary direct
_audit_creation_date 12-09-14
_audit_creation_method CRYSTALS_ver_14.11
_audit_update_record
;
2014-08-01 deposited with the CCDC.
2014-12-18 downloaded from the CCDC.
;
_cell_angle_alpha 90
_cell_angle_beta 125.4699(6)
_cell_angle_gamma 90
_cell_formula_units_Z 8
_cell_length_a 31.9069(3)
_cell_length_b 15.0731(2)
_cell_length_c 20.8035(2)
_cell_measurement_reflns_used 53359
_cell_measurement_temperature 200
_cell_measurement_theta_max 27.5
_cell_measurement_theta_min 3
_cell_volume 8148.40(17)
_computing_cell_refinement 'DENZO/SCALEPACK (Otwinowski & Minor, 1997)'
_computing_data_collection 'COLLECT (Nonius, 2001).'
_computing_data_reduction 'DENZO/SCALEPACK (Otwinowski & Minor, 1997)'
_computing_molecular_graphics
; 
ORTEP-II (Johnson 1976) in teXsan (MSC, 1992-1997)
;
_computing_publication_material 'CRYSTALS (Betteridge et al., 2003)'
_computing_structure_refinement 'CRYSTALS (Betteridge et al., 2003)'
_computing_structure_solution 'SIR92 (Altomare et al., 1994)'
_diffrn_ambient_temperature 200
_diffrn_measured_fraction_theta_full 0.998
_diffrn_measured_fraction_theta_max 0.998
_diffrn_measurement_device Area
_diffrn_measurement_device_type 'Nonius KappaCCD'
_diffrn_measurement_method '\f & \w scans'
_diffrn_radiation_monochromator graphite
_diffrn_radiation_type 'Mo K\a'
_diffrn_radiation_wavelength 0.71073
_diffrn_reflns_av_R_equivalents 0.038
_diffrn_reflns_limit_h_max 41
_diffrn_reflns_limit_h_min -41
_diffrn_reflns_limit_k_max 19
_diffrn_reflns_limit_k_min -19
_diffrn_reflns_limit_l_max 26
_diffrn_reflns_limit_l_min -26
_diffrn_reflns_number 89506
_diffrn_reflns_theta_full 27.481
_diffrn_reflns_theta_max 27.481
_diffrn_reflns_theta_min 2.564
_diffrn_standards_number 0
_exptl_absorpt_coefficient_mu 0.578
_exptl_absorpt_correction_T_max 0.933
_exptl_absorpt_correction_T_min 0.863
_exptl_absorpt_correction_type integration
_exptl_absorpt_process_details
;
via Gaussian method (Coppens, 1970) implemented in maXus (2000)
;
_exptl_crystal_colour red
_exptl_crystal_density_diffrn 1.320
_exptl_crystal_density_method 'not measured'
_exptl_crystal_description block
_exptl_crystal_F_000 3440
_exptl_crystal_size_max 0.380
_exptl_crystal_size_mid 0.180
_exptl_crystal_size_min 0.160
_refine_diff_density_max 1.33
_refine_diff_density_min -0.69
_refine_ls_extinction_method None
_refine_ls_goodness_of_fit_ref 0.9815
_refine_ls_hydrogen_treatment constr
_refine_ls_matrix_type full
_refine_ls_number_parameters 533
_refine_ls_number_reflns 9323
_refine_ls_number_restraints 41
_refine_ls_R_factor_all 0.0497
_refine_ls_R_factor_gt 0.0409
_refine_ls_shift/su_max 0.0138235
_refine_ls_shift/su_mean 0.0008230
_refine_ls_structure_factor_coef Fsqd
_refine_ls_weighting_details
;
 Method= Modified Sheldrick 
 w=1/[\s^2^(F^2^) + ( 0.05P)^2^ +12.69P] 
 ,where P=(max(Fo^2^,0) + 2Fc^2^)/3 
;
_refine_ls_weighting_scheme calc
_refine_ls_wR_factor_all 0.1121
_refine_ls_wR_factor_gt 0.1027
_refine_ls_wR_factor_ref 0.1121
_reflns_limit_h_max 33
_reflns_limit_h_min -41
_reflns_limit_k_max 19
_reflns_limit_k_min 0
_reflns_limit_l_max 26
_reflns_limit_l_min 0
_reflns_number_gt 7886
_reflns_number_total 9323
_reflns_threshold_expression I>2.0\s(I)
_oxford_diffrn_Wilson_B_factor 2.51
_oxford_diffrn_Wilson_scale 17.22
_oxford_refine_ls_r_factor_ref 0.0497
_oxford_refine_ls_scale 0.2764(2)
_oxford_reflns_number_all 9323
_oxford_reflns_threshold_expression_ref I>-10.0\s(I)
_oxford_structure_analysis_title '9131637 ral1108aslow'
_cod_data_source_file c4dt02926g2.cif
_cod_data_source_block ral1108a
_cod_depositor_comments
;
The following automatic conversions were performed:

'_symmetry_cell_setting' value 'Monoclinic' changed to 'monoclinic'
according to
/usr/data/users/saulius/crontab/automatic-downloads/rss-feeds/RSC/lib/dictionaries/cif_core.dic
dictionary named 'cif_core.dic' version 2.4.2 from 2011-04-26.

Automatic conversion script
Id: cif_fix_values 2935 2014-11-11 08:27:57Z andrius 

 Adding full bibliography for 7033613--7033615.cif.
;
_cod_original_sg_symbol_H-M 'C 1 2/c 1 '
_cod_database_code 7033613

loop_
_symmetry_equiv_pos_as_xyz
x,y,z
-x,-y,-z
x+1/2,y+1/2,z
-x+1/2,-y+1/2,-z
-x,y,-z+1/2
x,-y,z+1/2
-x+1/2,y+1/2,-z+1/2
x+1/2,-y+1/2,z+1/2

loop_
_atom_site_label
_atom_site_type_symbol
_atom_site_fract_x
_atom_site_fract_y
_atom_site_fract_z
_atom_site_U_iso_or_equiv
_atom_site_occupancy
_atom_site_adp_type
_atom_site_refinement_flags_posn
_atom_site_refinement_flags_adp
_atom_site_refinement_flags_occupancy
Ni1 Ni 0.297237(9) 0.289308(16) 0.483093(13) 0.0286 1.0000 Uani . . .
S1 S 0.45819(8) 0.37777(18) 0.63513(14) 0.0871 0.489(3) Uani D U P
S2 S 0.49338(8) 0.32366(19) 0.6277(2) 0.1339 0.511(3) Uani D U P
O1 O 0.34837(5) 0.22510(9) 0.56834(8) 0.0337 1.0000 Uani . . .
O2 O 0.33194(5) 0.38495(9) 0.54782(8) 0.0375 1.0000 Uani . . .
O3 O 0.43969(5) -0.02377(9) 0.73205(8) 0.0357 1.0000 Uani . . .
O4 O 0.37012(6) 0.68238(10) 0.63998(9) 0.0411 1.0000 Uani . . .
N1 N 0.26119(6) 0.19117(11) 0.42207(9) 0.0295 1.0000 Uani . . .
N2 N 0.24847(6) 0.35760(11) 0.39869(9) 0.0304 1.0000 Uani . . .
N3 N 0.43148(6) -0.00845(12) 0.87172(9) 0.0343 1.0000 Uani . . .
N4 N 0.49021(7) 0.71351(12) 0.83754(11) 0.0412 1.0000 Uani . . .
C1 C 0.35269(7) 0.13879(12) 0.57667(11) 0.0291 1.0000 Uani . . .
C2 C 0.39450(7) 0.10528(13) 0.65017(11) 0.0326 1.0000 Uani . . .
C3 C 0.40087(7) 0.01494(13) 0.66288(11) 0.0317 1.0000 Uani . . .
C4 C 0.36664(8) -0.04547(14) 0.60319(12) 0.0361 1.0000 Uani . . .
C5 C 0.32607(8) -0.01330(13) 0.53241(12) 0.0348 1.0000 Uani . . .
C6 C 0.31755(7) 0.07881(13) 0.51712(11) 0.0302 1.0000 Uani . . .
C7 C 0.27273(7) 0.10854(13) 0.44356(11) 0.0312 1.0000 Uani . . .
C8 C 0.20960(7) 0.21371(13) 0.34901(11) 0.0309 1.0000 Uani . . .
C9 C 0.21391(7) 0.30793(13) 0.32416(10) 0.0311 1.0000 Uani . . .
C10 C 0.24389(7) 0.44346(13) 0.39695(11) 0.0325 1.0000 Uani . . .
C11 C 0.27698(7) 0.50197(13) 0.46049(11) 0.0313 1.0000 Uani . . .
C12 C 0.26773(8) 0.59448(14) 0.45173(12) 0.0373 1.0000 Uani . . .
C13 C 0.29861(8) 0.65254(14) 0.51131(12) 0.0390 1.0000 Uani . . .
C14 C 0.34144(8) 0.61952(13) 0.58371(12) 0.0345 1.0000 Uani . . .
C15 C 0.35186(8) 0.53014(14) 0.59477(11) 0.0360 1.0000 Uani . . .
C16 C 0.32001(7) 0.46906(13) 0.53364(11) 0.0315 1.0000 Uani . . .
C17 C 0.18654(7) 0.14622(13) 0.28317(11) 0.0341 1.0000 Uani . . .
C18 C 0.21375(9) 0.11058(15) 0.25606(13) 0.0440 1.0000 Uani . . .
C19 C 0.19005(12) 0.05192(17) 0.19318(15) 0.0590 1.0000 Uani . . .
C20 C 0.13916(13) 0.02876(18) 0.15700(16) 0.0709 1.0000 Uani . . .
C21 C 0.11223(11) 0.06300(19) 0.18342(17) 0.0668 1.0000 Uani . . .
C22 C 0.13550(8) 0.12135(16) 0.24658(14) 0.0480 1.0000 Uani . . .
C23 C 0.23254(7) 0.31380(13) 0.27173(11) 0.0318 1.0000 Uani . . .
C24 C 0.28414(8) 0.32070(15) 0.30130(13) 0.0390 1.0000 Uani . . .
C25 C 0.29907(10) 0.32532(16) 0.25056(15) 0.0474 1.0000 Uani . . .
C26 C 0.26270(11) 0.32309(18) 0.16974(15) 0.0529 1.0000 Uani . . .
C27 C 0.21140(11) 0.31619(19) 0.13978(14) 0.0544 1.0000 Uani . . .
C28 C 0.19642(9) 0.31238(16) 0.19025(12) 0.0429 1.0000 Uani . . .
C29 C 0.47102(7) 0.03094(14) 0.80120(11) 0.0360 1.0000 Uani . . .
C30 C 0.44485(8) 0.06269(14) 0.83865(12) 0.0363 1.0000 Uani . . .
C31 C 0.38209(9) -0.04856(18) 0.81043(13) 0.0477 1.0000 Uani . . .
C32 C 0.36814(11) -0.12417(19) 0.84200(16) 0.0561 1.0000 Uani . . .
C33 C 0.36655(10) -0.0938(2) 0.91005(15) 0.0541 1.0000 Uani . . .
C34 C 0.41672(9) -0.0478(2) 0.97201(14) 0.0532 1.0000 Uani . . .
C35 C 0.42877(8) 0.02549(16) 0.93529(12) 0.0429 1.0000 Uani . . .
C36 C 0.41672(9) 0.65278(15) 0.71224(12) 0.0427 1.0000 Uani . . .
C37 C 0.44041(9) 0.73355(14) 0.76437(13) 0.0411 1.0000 Uani . . .
C38 C 0.51770(9) 0.79578(14) 0.87753(13) 0.0423 1.0000 Uani . . .
C39 C 0.57081(10) 0.77713(17) 0.95126(15) 0.0515 1.0000 Uani . . .
C40 C 0.56796(12) 0.71832(19) 1.00759(15) 0.0654 1.0000 Uani . . .
C41 C 0.53723(14) 0.6353(2) 0.96457(16) 0.0795 1.0000 Uani . . .
C42 C 0.48490(11) 0.65893(18) 0.89042(14) 0.0621 1.0000 Uani . . .
O101 O 0.5035(4) 0.4377(6) 0.6666(7) 0.1446 0.489(3) Uani D U P
C102 C 0.4279(3) 0.3820(5) 0.5332(4) 0.0875 0.489(3) Uani D U P
C103 C 0.4713(3) 0.2830(5) 0.6430(6) 0.1116 0.489(3) Uani D U P
C201 C 0.4758(8) 0.4237(11) 0.6584(13) 0.2544 0.511(3) Uani D U P
C202 C 0.4395(3) 0.2875(6) 0.5423(5) 0.1101 0.511(3) Uani D U P
O203 O 0.5087(2) 0.2520(4) 0.6873(4) 0.1313 0.511(3) Uani D U P
H21 H 0.4170 0.1456 0.6897 0.0380 1.0000 Uiso R . .
H41 H 0.3720 -0.1069 0.6131 0.0425 1.0000 Uiso R . .
H51 H 0.3025 -0.0532 0.4925 0.0411 1.0000 Uiso R . .
H71 H 0.2491 0.0636 0.4067 0.0354 1.0000 Uiso R . .
H81 H 0.1867 0.2181 0.3657 0.0353 1.0000 Uiso R . .
H91 H 0.1796 0.3344 0.2951 0.0353 1.0000 Uiso R . .
H101 H 0.2161 0.4699 0.3480 0.0378 1.0000 Uiso R . .
H121 H 0.2389 0.6156 0.4018 0.0446 1.0000 Uiso R . .
H131 H 0.2921 0.7141 0.5050 0.0462 1.0000 Uiso R . .
H151 H 0.3802 0.5083 0.6435 0.0423 1.0000 Uiso R . .
H181 H 0.2482 0.1263 0.2808 0.0519 1.0000 Uiso R . .
H191 H 0.2094 0.0291 0.1762 0.0700 1.0000 Uiso R . .
H201 H 0.1230 -0.0107 0.1144 0.0835 1.0000 Uiso R . .
H211 H 0.0781 0.0467 0.1591 0.0793 1.0000 Uiso R . .
H221 H 0.1170 0.1441 0.2649 0.0563 1.0000 Uiso R . .
H241 H 0.3085 0.3222 0.3554 0.0463 1.0000 Uiso R . .
H251 H 0.3341 0.3299 0.2720 0.0559 1.0000 Uiso R . .
H261 H 0.2730 0.3259 0.1360 0.0622 1.0000 Uiso R . .
H271 H 0.1863 0.3143 0.0844 0.0645 1.0000 Uiso R . .
H281 H 0.1609 0.3080 0.1699 0.0502 1.0000 Uiso R . .
H291 H 0.5007 -0.0067 0.8402 0.0422 1.0000 Uiso R . .
H292 H 0.4838 0.0821 0.7888 0.0420 1.0000 Uiso R . .
H301 H 0.4693 0.1029 0.8818 0.0433 1.0000 Uiso R . .
H302 H 0.4137 0.0985 0.8003 0.0427 1.0000 Uiso R . .
H311 H 0.3540 -0.0021 0.7880 0.0559 1.0000 Uiso R . .
H312 H 0.3839 -0.0701 0.7682 0.0562 1.0000 Uiso R . .
H321 H 0.3939 -0.1710 0.8616 0.0667 1.0000 Uiso R . .
H322 H 0.3339 -0.1482 0.7987 0.0670 1.0000 Uiso R . .
H331 H 0.3606 -0.1441 0.9336 0.0639 1.0000 Uiso R . .
H332 H 0.3384 -0.0501 0.8902 0.0641 1.0000 Uiso R . .
H341 H 0.4146 -0.0227 1.0147 0.0631 1.0000 Uiso R . .
H342 H 0.4444 -0.0924 0.9961 0.0629 1.0000 Uiso R . .
H351 H 0.4615 0.0532 0.9753 0.0502 1.0000 Uiso R . .
H352 H 0.4018 0.0719 0.9143 0.0502 1.0000 Uiso R . .
H361 H 0.4405 0.6278 0.7021 0.0499 1.0000 Uiso R . .
H362 H 0.4086 0.6081 0.7374 0.0498 1.0000 Uiso R . .
H371 H 0.4456 0.7782 0.7356 0.0480 1.0000 Uiso R . .
H372 H 0.4168 0.7571 0.7751 0.0476 1.0000 Uiso R . .
H381 H 0.4976 0.8290 0.8914 0.0498 1.0000 Uiso R . .
H382 H 0.5209 0.8308 0.8408 0.0499 1.0000 Uiso R . .
H391 H 0.5878 0.8340 0.9761 0.0606 1.0000 Uiso R . .
H392 H 0.5906 0.7470 0.9365 0.0606 1.0000 Uiso R . .
H401 H 0.6027 0.7022 1.0516 0.0780 1.0000 Uiso R . .
H402 H 0.5514 0.7508 1.0273 0.0780 1.0000 Uiso R . .
H411 H 0.5327 0.6000 0.9980 0.0941 1.0000 Uiso R . .
H412 H 0.5562 0.6012 0.9492 0.0941 1.0000 Uiso R . .
H421 H 0.4649 0.6906 0.9052 0.0738 1.0000 Uiso R . .
H422 H 0.4665 0.6052 0.8628 0.0738 1.0000 Uiso R . .
H1021 H 0.3981 0.3455 0.5073 0.1048 0.489 Uiso R . .
H1022 H 0.4510 0.3614 0.5215 0.1048 0.489 Uiso R . .
H1023 H 0.4183 0.4415 0.5154 0.1048 0.489 Uiso R . .
H1031 H 0.4411 0.2485 0.6220 0.1339 0.489 Uiso R . .
H1032 H 0.4956 0.2689 0.6972 0.1339 0.489 Uiso R . .
H1033 H 0.4857 0.2705 0.6148 0.1339 0.489 Uiso R . .
H2011 H 0.4660 0.4697 0.6210 0.3056 0.511 Uiso R . .
H2012 H 0.5045 0.4425 0.7087 0.3056 0.511 Uiso R . .
H2013 H 0.4479 0.4103 0.6613 0.3056 0.511 Uiso R . .
H2021 H 0.4282 0.3310 0.5024 0.1325 0.511 Uiso R . .
H2022 H 0.4467 0.2337 0.5266 0.1325 0.511 Uiso R . .
H2023 H 0.4132 0.2773 0.5499 0.1325 0.511 Uiso R . .

loop_
_atom_site_aniso_label
_atom_site_aniso_U_11
_atom_site_aniso_U_22
_atom_site_aniso_U_33
_atom_site_aniso_U_23
_atom_site_aniso_U_13
_atom_site_aniso_U_12
Ni1 0.02827(13) 0.02993(13) 0.02402(12) 0.00061(9) 0.01305(10) 0.00281(9)
S1 0.0738(12) 0.0949(16) 0.0894(14) 0.0122(12) 0.0455(11) 0.0146(11)
S2 0.0660(13) 0.109(2) 0.202(3) -0.0470(19) 0.0635(16) -0.0106(12)
O1 0.0341(7) 0.0295(7) 0.0290(7) 0.0008(5) 0.0135(6) 0.0026(5)
O2 0.0390(7) 0.0304(7) 0.0287(7) 0.0004(5) 0.0115(6) 0.0031(6)
O3 0.0369(7) 0.0337(7) 0.0337(7) 0.0064(6) 0.0190(6) 0.0074(6)
O4 0.0441(8) 0.0318(7) 0.0369(7) -0.0024(6) 0.0175(7) -0.0003(6)
N1 0.0268(7) 0.0356(8) 0.0258(7) 0.0001(6) 0.0151(6) 0.0015(6)
N2 0.0297(8) 0.0348(8) 0.0257(7) -0.0011(6) 0.0154(6) 0.0031(6)
N3 0.0323(8) 0.0385(9) 0.0314(8) -0.0025(7) 0.0180(7) -0.0007(7)
N4 0.0481(10) 0.0316(9) 0.0357(9) -0.0041(7) 0.0196(8) -0.0044(7)
C1 0.0306(9) 0.0301(9) 0.0295(9) 0.0019(7) 0.0190(8) 0.0035(7)
C2 0.0321(9) 0.0338(10) 0.0299(9) 0.0019(7) 0.0169(8) 0.0025(7)
C3 0.0321(9) 0.0366(10) 0.0302(9) 0.0054(8) 0.0203(8) 0.0060(8)
C4 0.0430(11) 0.0310(10) 0.0382(10) 0.0017(8) 0.0258(9) 0.0039(8)
C5 0.0392(10) 0.0326(10) 0.0350(10) -0.0024(8) 0.0229(9) -0.0001(8)
C6 0.0318(9) 0.0329(9) 0.0296(9) 0.0008(7) 0.0200(8) 0.0016(7)
C7 0.0312(9) 0.0348(10) 0.0302(9) -0.0020(7) 0.0193(8) -0.0017(7)
C8 0.0254(8) 0.0391(10) 0.0267(8) -0.0001(7) 0.0142(7) 0.0013(7)
C9 0.0264(8) 0.0368(10) 0.0249(8) -0.0004(7) 0.0119(7) 0.0039(7)
C10 0.0314(9) 0.0365(10) 0.0281(9) 0.0036(7) 0.0164(8) 0.0056(8)
C11 0.0320(9) 0.0333(9) 0.0288(9) 0.0021(7) 0.0176(8) 0.0029(7)
C12 0.0365(10) 0.0353(10) 0.0344(10) 0.0051(8) 0.0172(8) 0.0056(8)
C13 0.0430(11) 0.0301(10) 0.0405(11) 0.0042(8) 0.0223(9) 0.0049(8)
C14 0.0379(10) 0.0328(10) 0.0337(9) -0.0024(8) 0.0213(8) -0.0022(8)
C15 0.0373(10) 0.0331(10) 0.0296(9) 0.0016(8) 0.0148(8) 0.0029(8)
C16 0.0330(9) 0.0315(9) 0.0299(9) 0.0023(7) 0.0181(8) 0.0024(7)
C17 0.0339(9) 0.0348(10) 0.0272(9) 0.0007(7) 0.0140(8) -0.0016(8)
C18 0.0514(12) 0.0403(12) 0.0406(11) -0.0039(9) 0.0269(10) -0.0018(10)
C19 0.090(2) 0.0416(13) 0.0463(13) -0.0046(11) 0.0397(14) 0.0043(13)
C20 0.085(2) 0.0416(14) 0.0403(13) -0.0092(11) 0.0098(14) -0.0042(14)
C21 0.0475(14) 0.0490(15) 0.0566(16) -0.0045(12) 0.0032(12) -0.0110(12)
C22 0.0355(11) 0.0459(13) 0.0464(12) 0.0025(10) 0.0145(10) -0.0042(9)
C23 0.0360(10) 0.0302(9) 0.0286(9) 0.0002(7) 0.0184(8) 0.0032(7)
C24 0.0374(10) 0.0438(11) 0.0355(10) -0.0011(9) 0.0210(9) -0.0001(9)
C25 0.0502(13) 0.0480(13) 0.0565(14) -0.0027(11) 0.0381(12) -0.0026(10)
C26 0.0747(17) 0.0535(14) 0.0501(13) -0.0012(11) 0.0474(13) -0.0031(12)
C27 0.0655(16) 0.0655(16) 0.0323(11) 0.0017(11) 0.0284(11) 0.0006(13)
C28 0.0416(11) 0.0509(13) 0.0302(10) 0.0011(9) 0.0175(9) 0.0025(9)
C29 0.0304(9) 0.0387(11) 0.0331(9) 0.0059(8) 0.0152(8) 0.0025(8)
C30 0.0350(10) 0.0338(10) 0.0347(10) 0.0008(8) 0.0170(8) 0.0018(8)
C31 0.0441(12) 0.0627(15) 0.0375(11) -0.0149(10) 0.0243(10) -0.0157(11)
C32 0.0601(15) 0.0618(16) 0.0649(16) -0.0199(13) 0.0468(14) -0.0219(12)
C33 0.0497(13) 0.0724(17) 0.0541(14) -0.0058(13) 0.0381(12) -0.0088(12)
C34 0.0435(12) 0.0816(19) 0.0383(12) 0.0007(12) 0.0258(10) -0.0019(12)
C35 0.0361(10) 0.0552(13) 0.0336(10) -0.0078(9) 0.0181(9) -0.0002(9)
C36 0.0467(12) 0.0346(11) 0.0345(10) -0.0017(8) 0.0164(9) 0.0009(9)
C37 0.0464(12) 0.0339(10) 0.0383(11) -0.0023(8) 0.0218(10) -0.0018(9)
C38 0.0496(12) 0.0354(11) 0.0434(11) -0.0081(9) 0.0278(10) -0.0063(9)
C39 0.0484(13) 0.0511(14) 0.0473(13) -0.0152(11) 0.0233(11) -0.0074(11)
C40 0.0695(18) 0.0567(16) 0.0393(13) -0.0047(11) 0.0140(12) -0.0101(13)
C41 0.095(2) 0.0515(16) 0.0414(14) 0.0055(12) 0.0104(15) -0.0146(15)
C42 0.0726(17) 0.0501(15) 0.0398(12) 0.0012(11) 0.0190(12) -0.0226(13)
O101 0.138(7) 0.090(5) 0.173(8) 0.032(5) 0.072(6) -0.014(4)
C102 0.119(6) 0.073(5) 0.085(4) 0.016(4) 0.067(5) 0.010(4)
C103 0.076(4) 0.097(4) 0.126(5) 0.062(4) 0.038(4) -0.029(3)
C201 0.246(19) 0.126(11) 0.230(14) -0.081(11) 0.046(14) 0.041(11)
C202 0.110(6) 0.112(7) 0.130(7) -0.039(5) 0.082(5) -0.031(5)
O203 0.109(4) 0.073(3) 0.146(5) 0.008(3) 0.037(4) 0.035(3)

loop_
_atom_type_symbol
_atom_type_scat_dispersion_real
_atom_type_scat_dispersion_imag
_atom_type_scat_Cromer_Mann_a1
_atom_type_scat_Cromer_Mann_b1
_atom_type_scat_Cromer_Mann_a2
_atom_type_scat_Cromer_Mann_b2
_atom_type_scat_Cromer_Mann_a3
_atom_type_scat_Cromer_Mann_b3
_atom_type_scat_Cromer_Mann_a4
_atom_type_scat_Cromer_Mann_b4
_atom_type_scat_Cromer_Mann_c
_atom_type_scat_source
C 0.0033 0.0016 2.3100 20.8439 1.0200 10.2075 1.5886 0.5687 0.8650 51.6512 0.2156 'International Tables Vol C 4.2.6.8 and 6.1.1.4'
H 0.0000 0.0000 0.4930 10.5109 0.3229 26.1257 0.1402 3.1424 0.0408 57.7998 0.0030 'International Tables Vol C 4.2.6.8 and 6.1.1.4'
N 0.0061 0.0033 12.2126 0.0057 3.1322 9.8933 2.0125 28.9975 1.1663 0.5826 -11.5290 'International Tables Vol C 4.2.6.8 and 6.1.1.4'
Ni 0.3393 1.1124 12.8376 3.8785 7.2920 0.2565 4.4438 12.1763 2.3800 66.3421 1.0341 'International Tables Vol C 4.2.6.8 and 6.1.1.4'
O 0.0106 0.0060 3.0485 13.2771 2.2868 5.7011 1.5463 0.3239 0.8670 32.9089 0.2508 'International Tables Vol C 4.2.6.8 and 6.1.1.4'
S 0.1246 0.1234 6.9053 1.4679 5.2034 22.2151 1.4379 0.2536 1.5863 56.1720 0.8669 'International Tables Vol C 4.2.6.8 and 6.1.1.4'

loop_
_exptl_crystal_face_index_h
_exptl_crystal_face_index_k
_exptl_crystal_face_index_l
_exptl_crystal_face_perp_dist
-5 5 5 0.090
5 -5 -5 0.080
3 3 -3 0.090
-3 -3 3 0.050
1 0 0 0.210
-1 0 0 0.170
1 0 -1 0.130
-1 0 1 0.090
4 -4 4 0.130

loop_
_geom_angle_atom_site_label_1
_geom_angle_site_symmetry_1
_geom_angle_atom_site_label_2
_geom_angle_atom_site_label_3
_geom_angle
_geom_angle_publ_flag
O1 . Ni1 O2 83.47(6) yes
O1 . Ni1 N1 95.23(6) yes
O2 . Ni1 N1 176.48(7) yes
O1 . Ni1 N2 177.18(7) yes
O2 . Ni1 N2 94.39(7) yes
N1 . Ni1 N2 87.01(7) yes
Ni1 4_556 Ni1 O1 90.74(5) yes
Ni1 4_556 Ni1 O2 108.99(5) yes
Ni1 4_556 Ni1 N1 67.70(5) yes
Ni1 4_556 Ni1 N2 91.70(5) yes
O101 . S1 C102 102.8(5) yes
O101 . S1 C103 113.4(5) yes
C102 . S1 C103 95.2(5) yes
C201 . S2 C202 107.4(7) yes
C201 . S2 O203 108.8(8) yes
C202 . S2 O203 106.3(5) yes
Ni1 . O1 C1 128.07(12) yes
Ni1 . O2 C16 128.45(12) yes
C3 . O3 C29 119.02(15) yes
C14 . O4 C36 116.90(16) yes
Ni1 . N1 C7 126.12(13) yes
Ni1 . N1 C8 113.28(12) yes
C7 . N1 C8 119.47(16) yes
Ni1 . N2 C9 114.78(12) yes
Ni1 . N2 C10 127.00(14) yes
C9 . N2 C10 118.05(16) yes
C30 . N3 C31 110.67(16) yes
C30 . N3 C35 110.71(17) yes
C31 . N3 C35 109.42(16) yes
C37 . N4 C38 110.34(17) yes
C37 . N4 C42 111.77(19) yes
C38 . N4 C42 109.98(18) yes
O1 . C1 C2 117.27(17) yes
O1 . C1 C6 123.42(17) yes
C2 . C1 C6 119.30(17) yes
C1 . C2 C3 120.05(18) yes
C1 . C2 H21 118.6 no
C3 . C2 H21 121.3 no
C2 . C3 O3 124.37(18) yes
C2 . C3 C4 121.04(18) yes
O3 . C3 C4 114.58(17) yes
C3 . C4 C5 119.01(19) yes
C3 . C4 H41 119.5 no
C5 . C4 H41 121.5 no
C4 . C5 C6 121.91(19) yes
C4 . C5 H51 119.6 no
C6 . C5 H51 118.5 no
C5 . C6 C1 118.66(17) yes
C5 . C6 C7 119.34(18) yes
C1 . C6 C7 121.95(17) yes
C6 . C7 N1 125.07(18) yes
C6 . C7 H71 117.5 no
N1 . C7 H71 117.4 no
N1 . C8 C9 106.87(15) yes
N1 . C8 C17 116.02(16) yes
C9 . C8 C17 114.01(15) yes
N1 . C8 H81 105.3 no
C9 . C8 H81 106.7 no
C17 . C8 H81 107.2 no
C8 . C9 N2 105.73(14) yes
C8 . C9 C23 116.24(16) yes
N2 . C9 C23 111.00(15) yes
C8 . C9 H91 107.2 no
N2 . C9 H91 109.1 no
C23 . C9 H91 107.3 no
N2 . C10 C11 125.50(17) yes
N2 . C10 H101 117.4 no
C11 . C10 H101 117.1 no
C10 . C11 C12 120.32(17) yes
C10 . C11 C16 120.91(18) yes
C12 . C11 C16 118.77(18) yes
C11 . C12 C13 121.94(19) yes
C11 . C12 H121 117.7 no
C13 . C12 H121 120.4 no
C12 . C13 C14 119.03(19) yes
C12 . C13 H131 121.4 no
C14 . C13 H131 119.6 no
C13 . C14 O4 114.98(18) yes
C13 . C14 C15 120.95(19) yes
O4 . C14 C15 124.07(18) yes
C14 . C15 C16 120.66(18) yes
C14 . C15 H151 120.7 no
C16 . C15 H151 118.7 no
C11 . C16 C15 118.64(18) yes
C11 . C16 O2 123.62(17) yes
C15 . C16 O2 117.74(17) yes
C8 . C17 C18 122.56(18) yes
C8 . C17 C22 118.52(19) yes
C18 . C17 C22 118.9(2) yes
C17 . C18 C19 120.2(2) yes
C17 . C18 H181 119.5 no
C19 . C18 H181 120.3 no
C18 . C19 C20 120.1(3) yes
C18 . C19 H191 118.2 no
C20 . C19 H191 121.7 no
C19 . C20 C21 120.1(2) yes
C19 . C20 H201 120.2 no
C21 . C20 H201 119.7 no
C20 . C21 C22 120.5(3) yes
C20 . C21 H211 119.7 no
C22 . C21 H211 119.8 no
C17 . C22 C21 120.2(3) yes
C17 . C22 H221 119.6 no
C21 . C22 H221 120.2 no
C9 . C23 C24 123.00(17) yes
C9 . C23 C28 118.79(18) yes
C24 . C23 C28 118.21(19) yes
C23 . C24 C25 120.6(2) yes
C23 . C24 H241 119.0 no
C25 . C24 H241 120.4 no
C24 . C25 C26 120.5(2) yes
C24 . C25 H251 118.9 no
C26 . C25 H251 120.6 no
C25 . C26 C27 119.4(2) yes
C25 . C26 H261 120.0 no
C27 . C26 H261 120.6 no
C26 . C27 C28 120.2(2) yes
C26 . C27 H271 119.9 no
C28 . C27 H271 119.9 no
C23 . C28 C27 121.1(2) yes
C23 . C28 H281 118.2 no
C27 . C28 H281 120.7 no
O3 . C29 C30 115.12(16) yes
O3 . C29 H291 105.5 no
C30 . C29 H291 108.2 no
O3 . C29 H292 110.0 no
C30 . C29 H292 109.1 no
H291 . C29 H292 108.6 no
C29 . C30 N3 114.11(17) yes
C29 . C30 H301 106.4 no
N3 . C30 H301 108.3 no
C29 . C30 H302 110.6 no
N3 . C30 H302 110.2 no
H301 . C30 H302 106.9 no
N3 . C31 C32 112.0(2) yes
N3 . C31 H311 109.5 no
C32 . C31 H311 108.5 no
N3 . C31 H312 109.1 no
C32 . C31 H312 109.3 no
H311 . C31 H312 108.4 no
C31 . C32 C33 111.0(2) yes
C31 . C32 H321 109.8 no
C33 . C32 H321 107.8 no
C31 . C32 H322 109.0 no
C33 . C32 H322 109.9 no
H321 . C32 H322 109.3 no
C32 . C33 C34 109.88(19) yes
C32 . C33 H331 110.8 no
C34 . C33 H331 110.1 no
C32 . C33 H332 108.9 no
C34 . C33 H332 107.6 no
H331 . C33 H332 109.5 no
C33 . C34 C35 110.9(2) yes
C33 . C34 H341 110.2 no
C35 . C34 H341 109.8 no
C33 . C34 H342 108.2 no
C35 . C34 H342 109.8 no
H341 . C34 H342 107.9 no
C34 . C35 N3 111.43(19) yes
C34 . C35 H351 110.0 no
N3 . C35 H351 109.0 no
C34 . C35 H352 109.1 no
N3 . C35 H352 109.8 no
H351 . C35 H352 107.4 no
O4 . C36 C37 106.45(17) yes
O4 . C36 H361 110.8 no
C37 . C36 H361 109.8 no
O4 . C36 H362 109.9 no
C37 . C36 H362 110.4 no
H361 . C36 H362 109.4 no
C36 . C37 N4 111.77(18) yes
C36 . C37 H371 107.9 no
N4 . C37 H371 108.2 no
C36 . C37 H372 109.2 no
N4 . C37 H372 110.9 no
H371 . C37 H372 108.7 no
N4 . C38 C39 111.55(19) yes
N4 . C38 H381 108.7 no
C39 . C38 H381 109.7 no
N4 . C38 H382 108.1 no
C39 . C38 H382 109.2 no
H381 . C38 H382 109.6 no
C38 . C39 C40 111.0(2) yes
C38 . C39 H391 108.8 no
C40 . C39 H391 111.4 no
C38 . C39 H392 108.7 no
C40 . C39 H392 108.5 no
H391 . C39 H392 108.3 no
C39 . C40 C41 109.5(2) yes
C39 . C40 H401 109.2 no
C41 . C40 H401 110.0 no
C39 . C40 H402 108.9 no
C41 . C40 H402 110.0 no
H401 . C40 H402 109.3 no
C40 . C41 C42 111.0(2) yes
C40 . C41 H411 110.5 no
C42 . C41 H411 109.3 no
C40 . C41 H412 108.3 no
C42 . C41 H412 108.4 no
H411 . C41 H412 109.4 no
C41 . C42 N4 111.0(2) yes
C41 . C42 H421 109.1 no
N4 . C42 H421 110.1 no
C41 . C42 H422 109.6 no
N4 . C42 H422 108.6 no
H421 . C42 H422 108.3 no

loop_
_geom_bond_atom_site_label_1
_geom_bond_atom_site_label_2
_geom_bond_site_symmetry_2
_geom_bond_distance
_geom_bond_publ_flag
Ni1 O1 . 1.8400(13) yes
Ni1 O2 . 1.8404(14) yes
Ni1 N1 . 1.8515(16) yes
Ni1 N2 . 1.8419(15) yes
Ni1 Ni1 4_556 3.6669(5) yes
S1 S2 . 1.466(3) yes
S1 O101 . 1.495(8) yes
S1 C102 . 1.749(7) yes
S1 C103 . 1.470(8) yes
S2 C201 . 1.847(14) yes
S2 C202 . 1.693(8) yes
S2 O203 . 1.496(7) yes
O1 C1 . 1.309(2) yes
O2 C16 . 1.307(2) yes
O3 C3 . 1.370(2) yes
O3 C29 . 1.442(2) yes
O4 C14 . 1.365(2) yes
O4 C36 . 1.441(2) yes
N1 C7 . 1.302(3) yes
N1 C8 . 1.494(2) yes
N2 C9 . 1.482(2) yes
N2 C10 . 1.301(3) yes
N3 C30 . 1.465(3) yes
N3 C31 . 1.464(3) yes
N3 C35 . 1.467(3) yes
N4 C37 . 1.458(3) yes
N4 C38 . 1.467(3) yes
N4 C42 . 1.460(3) yes
C1 C2 . 1.416(3) yes
C1 C6 . 1.413(3) yes
C2 C3 . 1.380(3) yes
C2 H21 . 0.935 no
C3 C4 . 1.411(3) yes
C4 C5 . 1.366(3) yes
C4 H41 . 0.942 no
C5 C6 . 1.415(3) yes
C5 H51 . 0.944 no
C6 C7 . 1.431(3) yes
C7 H71 . 0.971 no
C8 C9 . 1.544(3) yes
C8 C17 . 1.511(3) yes
C8 H81 . 0.975 no
C9 C23 . 1.518(3) yes
C9 H91 . 0.977 no
C10 C11 . 1.421(3) yes
C10 H101 . 0.967 no
C11 C12 . 1.415(3) yes
C11 C16 . 1.422(3) yes
C12 C13 . 1.362(3) yes
C12 H121 . 0.957 no
C13 C14 . 1.412(3) yes
C13 H131 . 0.943 no
C14 C15 . 1.375(3) yes
C15 C16 . 1.413(3) yes
C15 H151 . 0.944 no
C17 C18 . 1.389(3) yes
C17 C22 . 1.390(3) yes
C18 C19 . 1.384(3) yes
C18 H181 . 0.935 no
C19 C20 . 1.381(4) yes
C19 H191 . 0.936 no
C20 C21 . 1.362(5) yes
C20 H201 . 0.936 no
C21 C22 . 1.385(4) yes
C21 H211 . 0.929 no
C22 H221 . 0.933 no
C23 C24 . 1.387(3) yes
C23 C28 . 1.391(3) yes
C24 C25 . 1.389(3) yes
C24 H241 . 0.926 no
C25 C26 . 1.382(3) yes
C25 H251 . 0.934 no
C26 C27 . 1.376(4) yes
C26 H261 . 0.934 no
C27 C28 . 1.384(3) yes
C27 H271 . 0.948 no
C28 H281 . 0.954 no
C29 C30 . 1.513(3) yes
C29 H291 . 0.993 no
C29 H292 . 0.975 no
C30 H301 . 0.984 no
C30 H302 . 0.999 no
C31 C32 . 1.506(3) yes
C31 H311 . 1.013 no
C31 H312 . 0.969 no
C32 C33 . 1.516(3) yes
C32 H321 . 0.976 no
C32 H322 . 0.997 no
C33 C34 . 1.520(3) yes
C33 H331 . 0.979 no
C33 H332 . 0.990 no
C34 C35 . 1.514(3) yes
C34 H341 . 1.002 no
C34 H342 . 0.984 no
C35 H351 . 0.973 no
C35 H352 . 0.992 no
C36 C37 . 1.509(3) yes
C36 H361 . 0.976 no
C36 H362 . 0.976 no
C37 H371 . 0.977 no
C37 H372 . 0.968 no
C38 C39 . 1.512(3) yes
C38 H381 . 0.980 no
C38 H382 . 0.982 no
C39 C40 . 1.513(4) yes
C39 H391 . 0.985 no
C39 H392 . 0.962 no
C40 C41 . 1.520(4) yes
C40 H401 . 0.973 no
C40 H402 . 0.969 no
C41 C42 . 1.518(4) yes
C41 H411 . 0.950 no
C41 H412 . 0.980 no
C42 H421 . 0.978 no
C42 H422 . 0.969 no
C102 H1021 . 0.950 no
C102 H1022 . 0.950 no
C102 H1023 . 0.950 no
C103 H1031 . 0.950 no
C103 H1032 . 0.950 no
C103 H1033 . 0.950 no
C201 H2011 . 0.950 no
C201 H2012 . 0.950 no
C201 H2013 . 0.950 no
C202 H2021 . 0.950 no
C202 H2022 . 0.950 no
C202 H2023 . 0.950 no

loop_
_geom_contact_atom_site_label_1
_geom_contact_atom_site_label_2
_geom_contact_distance
_geom_contact_site_symmetry_2
_geom_contact_publ_flag
S1 O2 3.324(3) . no
S1 C201 3.59(2) 5_656 no
O1 C8 3.304(3) 4_556 no
O1 C202 3.39(1) . no
O1 C103 3.389(9) . no
O2 C102 3.25(1) . no
O2 C8 3.446(3) 4_556 no
O2 C7 3.448(3) 4_556 no
O2 N1 3.563(3) 4_556 no
O3 C29 3.400(3) 5_656 no
O3 O3 3.469(4) 5_656 no
O101 C21 3.28(2) 8 no
O101 C201 3.31(3) 5_656 no
O203 O203 2.97(2) 5_656 no
O203 C103 3.24(2) 5_656 no
O203 C29 3.376(6) 5_656 no
O203 C30 3.400(7) 5_656 no
N2 C1 3.550(4) 4_556 no
N2 C6 3.565(4) 4_556 no
C5 C11 3.380(4) 4_556 no
C5 C12 3.422(4) 4_556 no
C5 C10 3.472(4) 4_556 no
C6 C10 3.349(4) 4_556 no
C6 C33 3.391(5) 6_554 no
C6 C11 3.525(4) 4_556 no
C7 C33 3.452(5) 6_554 no
C7 C16 3.461(4) 4_556 no
C7 C11 3.599(4) 4_556 no
C19 C25 3.562(4) 7_545 no
C19 C24 3.568(4) 7_545 no
C20 C25 3.548(4) 7_545 no
C25 C32 3.578(4) 6_554 no
C29 C29 3.540(6) 5_656 no
C201 C201 3.17(5) 5_656 no

loop_
_geom_torsion_atom_site_label_1
_geom_torsion_atom_site_label_2
_geom_torsion_atom_site_label_3
_geom_torsion_atom_site_label_4
_geom_torsion
_geom_torsion_publ_flag
Ni1 O1 C1 C2 -176.7(2) no
Ni1 O1 C1 C6 2.1(4) no
Ni1 O2 C16 C11 -2.8(4) no
Ni1 O2 C16 C15 177.1(2) no
Ni1 N1 C7 C6 -4.1(4) no
Ni1 N1 C8 C9 30.1(3) no
Ni1 N1 C8 C17 158.5(2) no
Ni1 N2 C9 C8 30.1(2) no
Ni1 N2 C9 C23 -96.8(2) no
Ni1 N2 C10 C11 1.5(4) no
O1 Ni1 O2 C16 -177.8(2) no
O1 Ni1 N1 C7 2.6(3) no
O1 Ni1 N1 C8 170.2(2) no
O1 C1 C2 C3 179.4(3) no
O1 C1 C6 C5 179.8(3) no
O1 C1 C6 C7 -2.9(4) no
O2 Ni1 O1 C1 175.1(2) no
O2 Ni1 N2 C9 171.6(2) no
O2 Ni1 N2 C10 -3.4(3) no
O2 C16 C11 C10 -0.4(4) no
O2 C16 C11 C12 180.0(3) no
O2 C16 C15 C14 -180.0(3) no
O3 C3 C2 C1 -179.3(3) no
O3 C3 C4 C5 178.9(3) no
O3 C29 C30 N3 65.3(2) no
O4 C14 C13 C12 -179.9(3) no
O4 C14 C15 C16 179.5(3) no
O4 C36 C37 N4 -175.6(3) no
N1 Ni1 O1 C1 -1.6(2) no
N1 Ni1 N2 C9 -11.6(2) no
N1 Ni1 N2 C10 173.4(3) no
N1 C7 C6 C1 4.0(5) no
N1 C7 C6 C5 -178.6(3) no
N1 C8 C9 N2 -36.6(3) no
N1 C8 C9 C23 87.1(2) no
N1 C8 C17 C18 -49.6(3) no
N1 C8 C17 C22 132.7(2) no
N2 Ni1 O2 C16 4.1(2) no
N2 Ni1 N1 C7 -179.1(3) no
N2 Ni1 N1 C8 -11.5(2) no
N2 C9 C8 C17 -166.1(2) no
N2 C9 C23 C24 31.4(3) no
N2 C9 C23 C28 -148.5(2) no
N2 C10 C11 C12 -179.3(3) no
N2 C10 C11 C16 1.0(5) no
N3 C31 C32 C33 57.2(3) no
N3 C35 C34 C33 -57.3(3) no
N4 C38 C39 C40 -57.0(4) no
N4 C42 C41 C40 57.7(4) no
C1 C2 C3 C4 0.9(4) no
C1 C6 C5 C4 1.0(5) no
C2 C1 C6 C5 -1.5(4) no
C2 C1 C6 C7 175.9(3) no
C2 C3 O3 C29 11.5(4) no
C2 C3 C4 C5 -1.3(5) no
C3 O3 C29 C30 72.9(3) no
C3 C2 C1 C6 0.5(4) no
C3 C4 C5 C6 0.3(5) no
C4 C3 O3 C29 -168.7(2) no
C4 C5 C6 C7 -176.4(3) no
C6 C7 N1 C8 -171.1(3) no
C7 N1 C8 C9 -161.3(2) no
C7 N1 C8 C17 -32.9(4) no
C8 C9 N2 C10 -154.5(2) no
C8 C9 C23 C24 -89.5(2) no
C8 C9 C23 C28 90.7(2) no
C8 C17 C18 C19 -177.1(2) no
C8 C17 C22 C21 176.8(2) no
C9 N2 C10 C11 -173.3(3) no
C9 C8 C17 C18 75.2(2) no
C9 C8 C17 C22 -102.5(3) no
C9 C23 C24 C25 179.6(2) no
C9 C23 C28 C27 -179.0(2) no
C10 N2 C9 C23 78.7(3) no
C10 C11 C12 C13 -180.0(3) no
C10 C11 C16 C15 179.7(3) no
C11 C12 C13 C14 0.7(5) no
C11 C16 C15 C14 -0.0(4) no
C12 C11 C16 C15 0.0(4) no
C12 C13 C14 C15 -0.6(5) no
C13 C12 C11 C16 -0.4(5) no
C13 C14 O4 C36 -174.6(3) no
C13 C14 C15 C16 0.3(5) no
C14 O4 C36 C37 -179.0(3) no
C15 C14 O4 C36 6.1(4) no
C17 C8 C9 C23 -42.5(2) no
C17 C18 C19 C20 0.2(4) no
C17 C22 C21 C20 0.6(4) no
C18 C17 C22 C21 -1.0(4) no
C18 C19 C20 C21 -0.5(4) no
C19 C18 C17 C22 0.6(3) no
C19 C20 C21 C22 0.1(4) no
C23 C24 C25 C26 -0.0(4) no
C23 C28 C27 C26 -1.2(4) no
C24 C23 C28 C27 1.1(3) no
C24 C25 C26 C27 -0.0(4) no
C25 C24 C23 C28 -0.5(3) no
C25 C26 C27 C28 0.6(4) no
C29 C30 N3 C31 -84.2(2) no
C29 C30 N3 C35 154.3(1) no
C30 N3 C31 C32 178.0(2) no
C30 N3 C35 C34 -178.1(2) no
C31 N3 C35 C34 59.6(2) no
C31 C32 C33 C34 -52.9(3) no
C32 C31 N3 C35 -59.7(3) no
C32 C33 C34 C35 53.1(3) no
C36 C37 N4 C38 166.2(3) no
C36 C37 N4 C42 -71.1(3) no
C37 N4 C38 C39 -176.7(3) no
C37 N4 C42 C41 177.4(2) no
C38 N4 C42 C41 -59.7(3) no
C38 C39 C40 C41 53.4(4) no
C39 C38 N4 C42 59.6(3) no
C39 C40 C41 C42 -53.8(5) no
